data_7044546
loop_
_publ_author_name
'Siegmund, Daniel'
'Lorenz, Nicole'
'Gothe, Yvonne'
'Spies, Christian'
'Geissler, Bastian'
'Prochnow, Pascal'
'Nuernberger, Patrick'
'Bandow, Julia E.'
'Metzler-Nolte, Nils'

_publ_section_title
;
 Benzannulated Re(i)--NHC complexes: synthesis, photophysical properties
 and antimicrobial activity
;
_journal_name_full 'Dalton Trans.'
_journal_paper_doi 10.1039/C7DT02874A
_journal_year 2017
_chemical_formula_sum 'C31 H27 N2 P'
_chemical_formula_weight 458.51
_space_group_crystal_system triclinic
_space_group_IT_number 2
_space_group_name_Hall '-P 1'
_space_group_name_H-M_alt 'P -1'
_symmetry_space_group_name_Hall '-P 1'
_symmetry_space_group_name_H-M 'P -1'
_atom_sites_solution_hydrogens geom
_audit_creation_method SHELXL-2017/1
_audit_update_record
;
2017-10-04 deposited with the CCDC.
2017-10-12 downloaded from the CCDC.
;
_cell_angle_alpha 86.810(18)
_cell_angle_beta 79.90(2)
_cell_angle_gamma 84.897(15)
_cell_formula_units_Z 2
_cell_length_a 9.426(8)
_cell_length_b 9.712(8)
_cell_length_c 13.810(11)
_cell_measurement_reflns_used 3329
_cell_measurement_temperature 173(2)
_cell_measurement_theta_max 27.495
_cell_measurement_theta_min 2.923
_cell_volume 1238.7(18)
_computing_cell_refinement
;
CrystalClear-SM Expert 2.0 r4 (Rigaku, 2009)
;
_computing_data_collection
;
CrystalClear-SM Expert 2.0 r4 (Rigaku, 2009)
;
_computing_data_reduction
;
CrystalClear-SM Expert 2.0 r4 (Rigaku, 2009)
;
_computing_molecular_graphics 'ORTEP-3 (Farrugia, 2012)'
_computing_publication_material 'CIFTAB (sheldrick)'
_computing_structure_refinement 'SHELXL-2017/1 (Sheldrick, 2017)'
_computing_structure_solution 'SHELXS (Sheldrick 2017)'
_diffrn_ambient_temperature 173(2)
_diffrn_measured_fraction_theta_full 0.993
_diffrn_measured_fraction_theta_max 0.991
_diffrn_measurement_device_type
;
XtaLABmini: Fixed Chi 2 circle
;
_diffrn_radiation_type MoK\a
_diffrn_radiation_wavelength 0.71073
_diffrn_reflns_av_R_equivalents 0.1304
_diffrn_reflns_av_unetI/netI 0.1084
_diffrn_reflns_Laue_measured_fraction_full 0.993
_diffrn_reflns_Laue_measured_fraction_max 0.991
_diffrn_reflns_limit_h_max 12
_diffrn_reflns_limit_h_min -12
_diffrn_reflns_limit_k_max 12
_diffrn_reflns_limit_k_min -12
_diffrn_reflns_limit_l_max 17
_diffrn_reflns_limit_l_min -17
_diffrn_reflns_number 12951
_diffrn_reflns_point_group_measured_fraction_full 0.993
_diffrn_reflns_point_group_measured_fraction_max 0.991
_diffrn_reflns_theta_full 25.000
_diffrn_reflns_theta_max 27.495
_diffrn_reflns_theta_min 2.923
_exptl_absorpt_coefficient_mu 0.133
_exptl_absorpt_correction_T_max 1.000
_exptl_absorpt_correction_T_min 0.860
_exptl_absorpt_correction_type multi-scan
_exptl_absorpt_process_details
;
CrystalClear-SM Expert 2.0 r4 (Rigaku, 2009)
;
_exptl_crystal_colour brown
_exptl_crystal_density_diffrn 1.229
_exptl_crystal_description needle
_exptl_crystal_F_000 484
_exptl_crystal_size_max 0.450
_exptl_crystal_size_mid 0.450
_exptl_crystal_size_min 0.400
_refine_diff_density_max 0.719
_refine_diff_density_min -0.440
_refine_diff_density_rms 0.059
_refine_ls_extinction_method none
_refine_ls_goodness_of_fit_ref 1.030
_refine_ls_hydrogen_treatment constr
_refine_ls_matrix_type full
_refine_ls_number_parameters 307
_refine_ls_number_reflns 5648
_refine_ls_number_restraints 0
_refine_ls_restrained_S_all 1.030
_refine_ls_R_factor_all 0.0800
_refine_ls_R_factor_gt 0.0683
_refine_ls_shift/su_max 0.000
_refine_ls_shift/su_mean 0.000
_refine_ls_structure_factor_coef Fsqd
_refine_ls_weighting_details 'w=1/[\s^2^(Fo^2^)+(0.0991P)^2^+0.0333P] where P=(Fo^2^+2Fc^2^)/3'
_refine_ls_weighting_scheme calc
_refine_ls_wR_factor_gt 0.1757
_refine_ls_wR_factor_ref 0.1932
_reflns_Friedel_coverage 0.000
_reflns_number_gt 4462
_reflns_number_total 5648
_reflns_threshold_expression 'I > 2\s(I)'
_cod_data_source_file c7dt02874a2.cif
_cod_data_source_block 2b
_cod_depositor_comments
;
The following automatic conversions were performed:

'_exptl_absorpt_correction_type' value 'Multi-scan' changed to
'multi-scan' according to
/home/data/users/saulius/crontab/automatic-downloads/rss-feeds/RSC/lib/dictionaries/cif_core.dic
dictionary named 'cif_core.dic' version 2.4.2 from 2011-04-26.

Automatic conversion script
Id: cif_fix_values 4973 2017-02-22 13:04:09Z antanas 
;
_cod_original_cell_volume 1238.7(17)
_cod_database_code 7044546
_shelx_shelxl_version_number 2017/1
_shelx_space_group_comment
;
The symmetry employed for this shelxl refinement is uniquely defined
by the following loop, which should always be used as a source of
symmetry information in preference to the above space-group names.
They are only intended as comments.
;
_shelx_estimated_absorpt_t_min 0.943
_shelx_estimated_absorpt_t_max 0.949

loop_
_space_group_symop_operation_xyz
'x, y, z'
'-x, -y, -z'

loop_
_atom_site_label
_atom_site_type_symbol
_atom_site_fract_x
_atom_site_fract_y
_atom_site_fract_z
_atom_site_U_iso_or_equiv
_atom_site_adp_type
_atom_site_occupancy
_atom_site_site_symmetry_order
_atom_site_calc_flag
_atom_site_refinement_flags_posn
_atom_site_refinement_flags_adp
P1 P 0.29177(4) 0.53529(4) 0.27304(3) 0.03751(16) Uani 1 1 d . .
N1 N 0.34482(16) 0.37994(15) 0.25183(12) 0.0450(4) Uani 1 1 d . .
C1 C 0.10595(17) 0.58560(18) 0.25932(13) 0.0416(4) Uani 1 1 d . .
C2 C 0.0251(2) 0.6999(2) 0.30292(18) 0.0574(5) Uani 1 1 d . .
H2A H 0.065583 0.754335 0.344615 0.069 Uiso 1 1 calc R U
N2 N 0.53340(17) 0.15674(16) 0.23718(13) 0.0511(4) Uani 1 1 d . .
H2B H 0.534593 0.217396 0.187328 0.061 Uiso 1 1 calc R U
C3 C -0.1143(2) 0.7344(3) 0.2855(2) 0.0694(6) Uani 1 1 d . .
H3A H -0.169846 0.811618 0.316090 0.083 Uiso 1 1 calc R U
C4 C -0.1724(2) 0.6575(3) 0.2242(2) 0.0718(7) Uani 1 1 d . .
H4A H -0.267471 0.682706 0.211705 0.086 Uiso 1 1 calc R U
C5 C -0.0942(2) 0.5441(3) 0.18065(19) 0.0686(6) Uani 1 1 d . .
H5A H -0.135316 0.490939 0.138511 0.082 Uiso 1 1 calc R U
C6 C 0.0451(2) 0.5074(2) 0.19849(16) 0.0543(5) Uani 1 1 d . .
H6A H 0.098836 0.428567 0.168974 0.065 Uiso 1 1 calc R U
C7 C 0.31272(18) 0.59499(18) 0.39089(13) 0.0405(4) Uani 1 1 d . .
C8 C 0.2081(2) 0.5791(2) 0.47456(16) 0.0552(5) Uani 1 1 d . .
H8A H 0.118552 0.545140 0.468947 0.066 Uiso 1 1 calc R U
C9 C 0.2335(3) 0.6125(3) 0.56591(17) 0.0667(6) Uani 1 1 d . .
H9A H 0.161907 0.600408 0.622715 0.080 Uiso 1 1 calc R U
C10 C 0.3622(3) 0.6632(2) 0.57439(18) 0.0644(6) Uani 1 1 d . .
H10A H 0.379133 0.686407 0.637095 0.077 Uiso 1 1 calc R U
C11 C 0.4665(3) 0.6804(2) 0.49266(18) 0.0592(5) Uani 1 1 d . .
H11A H 0.554996 0.716173 0.498743 0.071 Uiso 1 1 calc R U
C12 C 0.4425(2) 0.64584(19) 0.40209(15) 0.0474(4) Uani 1 1 d . .
H12A H 0.515616 0.656758 0.346035 0.057 Uiso 1 1 calc R U
C13 C 0.39968(19) 0.64020(18) 0.18134(13) 0.0417(4) Uani 1 1 d . .
C14 C 0.3779(2) 0.7833(2) 0.18179(17) 0.0563(5) Uani 1 1 d . .
H14A H 0.303963 0.825669 0.229173 0.068 Uiso 1 1 calc R U
C15 C 0.4632(3) 0.8654(2) 0.1137(2) 0.0684(7) Uani 1 1 d . .
H15A H 0.449659 0.963430 0.115637 0.082 Uiso 1 1 calc R U
C16 C 0.5679(2) 0.8030(3) 0.04311(19) 0.0671(7) Uani 1 1 d . .
H16A H 0.625385 0.858429 -0.004417 0.080 Uiso 1 1 calc R U
C17 C 0.5892(2) 0.6619(3) 0.04132(18) 0.0661(6) Uani 1 1 d . .
H17A H 0.660942 0.619949 -0.007669 0.079 Uiso 1 1 calc R U
C19 C 0.30465(18) 0.26414(17) 0.31266(14) 0.0411(4) Uani 1 1 d . .
C20 C 0.1749(2) 0.2540(2) 0.37768(17) 0.0541(5) Uani 1 1 d . .
H20A H 0.104107 0.330467 0.382781 0.065 Uiso 1 1 calc R U
C21 C 0.1468(3) 0.1337(2) 0.43558(19) 0.0650(6) Uani 1 1 d . .
H21A H 0.056779 0.128525 0.478567 0.078 Uiso 1 1 calc R U
C22 C 0.2483(3) 0.0234(2) 0.43061(19) 0.0668(6) Uani 1 1 d . .
H22A H 0.229929 -0.057488 0.471196 0.080 Uiso 1 1 calc R U
C23 C 0.3787(2) 0.0301(2) 0.36591(18) 0.0588(5) Uani 1 1 d . .
H23A H 0.449195 -0.046404 0.363014 0.071 Uiso 1 1 calc R U
C18 C 0.5058(2) 0.5789(2) 0.11124(16) 0.0518(5) Uani 1 1 d . .
H18A H 0.522009 0.480983 0.110520 0.062 Uiso 1 1 calc R U
C25 C 0.6625(2) 0.0692(2) 0.24633(18) 0.0556(5) Uani 1 1 d . .
H25A H 0.646799 -0.027481 0.234581 0.067 Uiso 1 1 calc R U
H25B H 0.682348 0.072201 0.314202 0.067 Uiso 1 1 calc R U
C26 C 0.7913(2) 0.1137(2) 0.17448(17) 0.0527(5) Uani 1 1 d . .
C27 C 0.7793(2) 0.1554(3) 0.07846(19) 0.0669(6) Uani 1 1 d . .
H27A H 0.687433 0.159310 0.058651 0.080 Uiso 1 1 calc R U
C28 C 0.8985(3) 0.1917(3) 0.0104(2) 0.0830(8) Uani 1 1 d . .
H28A H 0.888254 0.218607 -0.055391 0.100 Uiso 1 1 calc R U
C29 C 1.0454(3) 0.1472(3) 0.1343(3) 0.0825(8) Uani 1 1 d . .
H29A H 1.137499 0.143165 0.153776 0.099 Uiso 1 1 calc R U
C30 C 1.0318(3) 0.1883(4) 0.0393(3) 0.0846(8) Uani 1 1 d . .
H30A H 1.113759 0.214157 -0.006318 0.102 Uiso 1 1 calc R U
C31 C 0.9259(2) 0.1117(3) 0.2021(2) 0.0662(6) Uani 1 1 d . .
H31A H 0.936522 0.085754 0.267914 0.079 Uiso 1 1 calc R U
C24 C 0.40730(19) 0.14736(18) 0.30532(15) 0.0444(4) Uani 1 1 d . .

loop_
_atom_site_aniso_label
_atom_site_aniso_U_11
_atom_site_aniso_U_22
_atom_site_aniso_U_33
_atom_site_aniso_U_23
_atom_site_aniso_U_13
_atom_site_aniso_U_12
P1 0.0345(2) 0.0352(3) 0.0416(3) 0.00160(18) -0.00507(18) -0.00064(17)
N1 0.0427(7) 0.0375(7) 0.0510(9) 0.0014(6) -0.0016(6) 0.0024(6)
C1 0.0372(8) 0.0419(8) 0.0453(10) 0.0038(7) -0.0088(7) -0.0015(7)
C2 0.0481(10) 0.0523(11) 0.0726(15) -0.0055(10) -0.0178(10) 0.0082(9)
N2 0.0447(8) 0.0405(8) 0.0627(11) 0.0039(7) -0.0012(7) 0.0065(6)
C3 0.0492(11) 0.0666(13) 0.0882(18) 0.0040(12) -0.0134(11) 0.0176(10)
C4 0.0419(10) 0.0944(18) 0.0786(17) 0.0212(14) -0.0192(11) -0.0003(11)
C5 0.0522(11) 0.0961(18) 0.0630(14) 0.0028(12) -0.0210(10) -0.0173(12)
C6 0.0493(10) 0.0633(12) 0.0519(12) -0.0017(9) -0.0104(9) -0.0098(9)
C7 0.0394(8) 0.0403(8) 0.0406(9) 0.0017(6) -0.0070(7) 0.0010(6)
C8 0.0465(10) 0.0719(13) 0.0453(11) 0.0006(9) -0.0034(8) -0.0045(9)
C9 0.0688(13) 0.0826(16) 0.0437(12) -0.0028(10) -0.0013(10) 0.0046(12)
C10 0.0846(15) 0.0603(12) 0.0513(12) -0.0073(10) -0.0243(11) 0.0067(11)
C11 0.0667(13) 0.0491(10) 0.0675(14) -0.0022(9) -0.0279(11) -0.0035(9)
C12 0.0456(9) 0.0444(9) 0.0529(11) 0.0034(8) -0.0111(8) -0.0055(7)
C13 0.0421(8) 0.0438(9) 0.0405(9) 0.0032(7) -0.0105(7) -0.0074(7)
C14 0.0620(12) 0.0458(10) 0.0593(13) 0.0118(9) -0.0098(10) -0.0045(9)
C15 0.0722(14) 0.0550(12) 0.0800(17) 0.0245(11) -0.0210(12) -0.0164(11)
C16 0.0567(12) 0.0833(16) 0.0636(14) 0.0317(12) -0.0168(10) -0.0274(12)
C17 0.0512(11) 0.0929(18) 0.0532(13) 0.0049(11) -0.0016(9) -0.0208(12)
C19 0.0422(8) 0.0336(8) 0.0473(10) 0.0004(7) -0.0075(7) -0.0040(6)
C20 0.0453(10) 0.0491(10) 0.0635(13) 0.0015(9) 0.0007(9) -0.0015(8)
C21 0.0600(12) 0.0570(12) 0.0712(16) 0.0071(11) 0.0089(10) -0.0133(10)
C22 0.0798(15) 0.0456(11) 0.0702(15) 0.0111(10) -0.0001(12) -0.0117(10)
C23 0.0630(12) 0.0368(9) 0.0731(15) 0.0059(9) -0.0062(10) -0.0002(8)
C18 0.0458(9) 0.0602(11) 0.0490(11) -0.0026(9) -0.0036(8) -0.0110(8)
C25 0.0487(10) 0.0462(10) 0.0689(14) 0.0003(9) -0.0081(9) 0.0072(8)
C26 0.0417(9) 0.0461(10) 0.0701(14) -0.0089(9) -0.0100(9) 0.0014(7)
C27 0.0500(11) 0.0854(16) 0.0664(15) -0.0042(12) -0.0122(10) -0.0070(11)
C28 0.0653(14) 0.113(2) 0.0686(17) 0.0064(16) -0.0046(12) -0.0132(15)
C29 0.0434(11) 0.0847(18) 0.122(3) -0.0017(16) -0.0191(13) -0.0085(11)
C30 0.0561(13) 0.096(2) 0.097(2) 0.0019(16) 0.0007(14) -0.0115(13)
C31 0.0559(12) 0.0653(13) 0.0800(17) -0.0037(11) -0.0218(11) 0.0008(10)
C24 0.0450(9) 0.0363(8) 0.0521(11) -0.0026(7) -0.0084(8) -0.0034(7)

loop_
_atom_type_symbol
_atom_type_description
_atom_type_scat_dispersion_real
_atom_type_scat_dispersion_imag
_atom_type_scat_source
C C 0.0033 0.0016 'International Tables Vol C Tables 4.2.6.8 and 6.1.1.4'
H H 0.0000 0.0000 'International Tables Vol C Tables 4.2.6.8 and 6.1.1.4'
N N 0.0061 0.0033 'International Tables Vol C Tables 4.2.6.8 and 6.1.1.4'
P P 0.1023 0.0942 'International Tables Vol C Tables 4.2.6.8 and 6.1.1.4'

loop_
_geom_angle_atom_site_label_1
_geom_angle_atom_site_label_2
_geom_angle_atom_site_label_3
_geom_angle
N1 P1 C7 116.48(9)
N1 P1 C13 106.81(10)
C7 P1 C13 106.04(9)
N1 P1 C1 115.26(9)
C7 P1 C1 106.31(8)
C13 P1 C1 104.99(9)
C19 N1 P1 126.12(14)
C6 C1 C2 119.18(18)
C6 C1 P1 117.10(15)
C2 C1 P1 123.67(15)
C3 C2 C1 120.0(2)
C24 N2 C25 121.37(17)
C4 C3 C2 120.2(2)
C3 C4 C5 120.5(2)
C4 C5 C6 119.8(2)
C1 C6 C5 120.3(2)
C8 C7 C12 118.02(18)
C8 C7 P1 121.79(15)
C12 C7 P1 119.88(14)
C9 C8 C7 120.5(2)
C10 C9 C8 120.0(2)
C11 C10 C9 120.3(2)
C10 C11 C12 119.8(2)
C11 C12 C7 121.25(19)
C18 C13 C14 119.47(18)
C18 C13 P1 120.46(15)
C14 C13 P1 120.07(16)
C13 C14 C15 120.7(2)
C16 C15 C14 119.3(2)
C17 C16 C15 120.4(2)
C16 C17 C18 120.4(2)
C20 C19 N1 126.13(17)
C20 C19 C24 118.07(17)
N1 C19 C24 115.79(16)
C19 C20 C21 121.3(2)
C22 C21 C20 120.3(2)
C21 C22 C23 119.7(2)
C22 C23 C24 121.0(2)
C13 C18 C17 119.7(2)
N2 C25 C26 111.77(18)
C27 C26 C31 118.0(2)
C27 C26 C25 121.05(19)
C31 C26 C25 120.9(2)
C26 C27 C28 121.6(2)
C30 C28 C27 119.4(3)
C30 C29 C31 120.7(2)
C29 C30 C28 119.7(3)
C26 C31 C29 120.6(3)
N2 C24 C23 123.00(18)
N2 C24 C19 117.46(16)
C23 C24 C19 119.54(18)

loop_
_geom_bond_atom_site_label_1
_geom_bond_atom_site_label_2
_geom_bond_distance
P1 N1 1.5735(19)
P1 C7 1.806(2)
P1 C13 1.8071(19)
P1 C1 1.816(2)
N1 C19 1.405(2)
C1 C6 1.389(3)
C1 C2 1.392(3)
C2 C3 1.387(3)
N2 C24 1.387(3)
N2 C25 1.441(3)
C3 C4 1.371(4)
C4 C5 1.376(4)
C5 C6 1.390(3)
C7 C8 1.393(3)
C7 C12 1.395(3)
C8 C9 1.385(3)
C9 C10 1.375(4)
C10 C11 1.374(4)
C11 C12 1.374(3)
C13 C18 1.382(3)
C13 C14 1.387(3)
C14 C15 1.390(3)
C15 C16 1.384(4)
C16 C17 1.368(4)
C17 C18 1.400(3)
C19 C20 1.392(3)
C19 C24 1.420(3)
C20 C21 1.397(3)
C21 C22 1.368(3)
C22 C23 1.391(3)
C23 C24 1.392(3)
C25 C26 1.506(3)
C26 C27 1.386(4)
C26 C31 1.386(3)
C27 C28 1.390(3)
C28 C30 1.381(4)
C29 C30 1.374(5)
C29 C31 1.389(4)
